data_4073816
loop_
_publ_author_name
'Moulton, Benjamin E.'
'Duhme-Klair, Anne K.'
'Fairlamb, Ian J. S.'
'Lynam, Jason M.'
'Whitwood, Adrian C.'

_publ_section_title
;
 A Rationale for the Linear Correlation of Aryl Substituent Effects in
 Iron(0) Tricarbonyl Complexes Containing \a,\b-Unsaturated Enone
 (Chalcone) Ligands
;
_journal_issue 25
_journal_name_full Organometallics
_journal_page_first 6354
_journal_paper_doi 10.1021/om7006425
_journal_volume 26
_journal_year 2007
_chemical_formula_moiety 'C18 H11 Cl Fe O4'
_chemical_formula_sum 'C18 H11 Cl Fe O4'
_chemical_formula_weight 382.57
_chemical_name_systematic
; 
 ? 
;
_space_group_IT_number 14
_symmetry_cell_setting monoclinic
_symmetry_space_group_name_Hall '-P 2ybc'
_symmetry_space_group_name_H-M 'P 1 21/c 1'
_atom_sites_solution_hydrogens geom
_atom_sites_solution_primary direct
_atom_sites_solution_secondary difmap
_audit_creation_method SHELXL-97
_cell_angle_alpha 90.00
_cell_angle_beta 102.491(2)
_cell_angle_gamma 90.00
_cell_formula_units_Z 4
_cell_length_a 11.2496(11)
_cell_length_b 15.2045(16)
_cell_length_c 9.4967(10)
_cell_measurement_reflns_used 3865
_cell_measurement_temperature 100(2)
_cell_measurement_theta_max 29.74
_cell_measurement_theta_min 2.29
_cell_volume 1585.9(3)
_computing_cell_refinement 'Bruker SMART'
_computing_data_collection 'Bruker SMART'
_computing_data_reduction 'Bruker SAINT'
_computing_molecular_graphics 'Bruker SHELXTL'
_computing_publication_material 'Bruker SHELXTL'
_computing_structure_refinement 'SHELXL-97 (Sheldrick, 1997)'
_computing_structure_solution 'SHELXS-97 (Sheldrick, 1990)'
_diffrn_ambient_temperature 100(2)
_diffrn_measured_fraction_theta_full 0.984
_diffrn_measured_fraction_theta_max 0.984
_diffrn_measurement_device_type 'CCD area detector'
_diffrn_measurement_method 'phi and omega scans'
_diffrn_radiation_monochromator graphite
_diffrn_radiation_source 'fine-focus sealed tube'
_diffrn_radiation_type MoK\a
_diffrn_radiation_wavelength 0.71073
_diffrn_reflns_av_R_equivalents 0.0397
_diffrn_reflns_av_sigmaI/netI 0.0415
_diffrn_reflns_limit_h_max 15
_diffrn_reflns_limit_h_min -15
_diffrn_reflns_limit_k_max 21
_diffrn_reflns_limit_k_min -21
_diffrn_reflns_limit_l_max 13
_diffrn_reflns_limit_l_min -13
_diffrn_reflns_number 17600
_diffrn_reflns_theta_full 30.05
_diffrn_reflns_theta_max 30.05
_diffrn_reflns_theta_min 1.85
_exptl_absorpt_coefficient_mu 1.138
_exptl_absorpt_correction_T_max 0.940
_exptl_absorpt_correction_T_min 0.832
_exptl_absorpt_correction_type multi-scan
_exptl_absorpt_process_details 'SADABS v2.03; (Sheldrick)'
_exptl_crystal_colour yellow
_exptl_crystal_density_diffrn 1.602
_exptl_crystal_density_meas 0
_exptl_crystal_density_method 'not measured'
_exptl_crystal_description needle
_exptl_crystal_F_000 776
_exptl_crystal_size_max 0.13
_exptl_crystal_size_mid 0.07
_exptl_crystal_size_min 0.05
_refine_diff_density_max 0.602
_refine_diff_density_min -0.292
_refine_diff_density_rms 0.080
_refine_ls_extinction_method none
_refine_ls_goodness_of_fit_ref 1.040
_refine_ls_hydrogen_treatment refall
_refine_ls_matrix_type full
_refine_ls_number_parameters 261
_refine_ls_number_reflns 4578
_refine_ls_number_restraints 0
_refine_ls_restrained_S_all 1.040
_refine_ls_R_factor_all 0.0560
_refine_ls_R_factor_gt 0.0407
_refine_ls_shift/su_max 0.000
_refine_ls_shift/su_mean 0.000
_refine_ls_structure_factor_coef Fsqd
_refine_ls_weighting_details 'calc w=1/[\s^2^(Fo^2^)+(0.0393P)^2^+0.7646P] where P=(Fo^2^+2Fc^2^)/3'
_refine_ls_weighting_scheme calc
_refine_ls_wR_factor_gt 0.0832
_refine_ls_wR_factor_ref 0.0882
_reflns_number_gt 3696
_reflns_number_total 4578
_reflns_threshold_expression >2sigma(I)
_cod_data_source_file om7006425-file001.cif
_cod_data_source_block 2l
_cod_depositor_comments
;
The following automatic conversions were performed:

'_symmetry_cell_setting' value 'Monoclinic' changed to 'monoclinic'
according to /home/saulius/struct/CIF-dictionaries/cif_core.dic
dictionary named 'cif_core.dic' version 2.4.1 from 2010-06-29.

Automatic conversion script
Id: cif_fix_values 1715 2011-07-08 13:25:40Z adriana 
;
_cod_original_sg_symbol_H-M P2(1)/c
_cod_database_code 4073816

loop_
_symmetry_equiv_pos_as_xyz
'x, y, z'
'-x, y+1/2, -z+1/2'
'-x, -y, -z'
'x, -y-1/2, z-1/2'

loop_
_atom_site_label
_atom_site_type_symbol
_atom_site_fract_x
_atom_site_fract_y
_atom_site_fract_z
_atom_site_U_iso_or_equiv
_atom_site_adp_type
_atom_site_occupancy
_atom_site_symmetry_multiplicity
_atom_site_calc_flag
C1 C 0.18692(17) 0.20526(12) 0.1969(2) 0.0165(4) Uani 1 1 d
C2 C 0.09015(17) 0.21573(13) 0.2706(2) 0.0160(4) Uani 1 1 d
C3 C -0.01291(17) 0.16019(12) 0.2225(2) 0.0157(4) Uani 1 1 d
C4 C -0.11525(17) 0.15286(12) 0.2963(2) 0.0156(4) Uani 1 1 d
C5 C -0.21937(18) 0.10434(13) 0.2365(2) 0.0174(4) Uani 1 1 d
C6 C -0.31583(19) 0.09492(14) 0.3050(2) 0.0211(4) Uani 1 1 d
C7 C -0.30966(19) 0.13447(14) 0.4375(2) 0.0230(4) Uani 1 1 d
C8 C -0.20819(19) 0.18300(14) 0.4999(2) 0.0231(4) Uani 1 1 d
C9 C -0.11237(18) 0.19231(13) 0.4302(2) 0.0201(4) Uani 1 1 d
C10 C 0.30099(17) 0.25738(13) 0.2232(2) 0.0167(4) Uani 1 1 d
C11 C 0.39584(19) 0.22827(14) 0.1616(2) 0.0224(4) Uani 1 1 d
C12 C 0.5053(2) 0.27370(15) 0.1854(3) 0.0266(5) Uani 1 1 d
C13 C 0.5211(2) 0.34769(15) 0.2712(2) 0.0267(5) Uani 1 1 d
C14 C 0.4272(2) 0.37756(15) 0.3321(2) 0.0249(4) Uani 1 1 d
C15 C 0.31674(19) 0.33319(13) 0.3072(2) 0.0210(4) Uani 1 1 d
C16 C 0.08132(18) -0.01887(13) 0.2164(2) 0.0195(4) Uani 1 1 d
C17 C 0.30919(19) 0.06003(13) 0.3442(2) 0.0209(4) Uani 1 1 d
C18 C 0.12695(17) 0.06967(12) 0.4650(2) 0.0174(4) Uani 1 1 d
Cl1 Cl -0.22984(5) 0.05076(4) 0.07182(5) 0.02629(12) Uani 1 1 d
Fe1 Fe 0.14806(2) 0.086488(18) 0.28694(3) 0.01424(8) Uani 1 1 d
H2 H 0.0995(19) 0.2521(14) 0.348(2) 0.013(5) Uiso 1 1 d
H3 H -0.0317(19) 0.1458(14) 0.129(2) 0.015(5) Uiso 1 1 d
H6 H -0.382(2) 0.0630(15) 0.259(2) 0.019(6) Uiso 1 1 d
H7 H -0.373(2) 0.1292(16) 0.484(3) 0.026(6) Uiso 1 1 d
H8 H -0.206(2) 0.2110(16) 0.587(3) 0.027(6) Uiso 1 1 d
H9 H -0.0445(19) 0.2241(14) 0.476(2) 0.014(5) Uiso 1 1 d
H11 H 0.384(2) 0.1775(16) 0.108(2) 0.021(6) Uiso 1 1 d
H12 H 0.569(2) 0.2516(16) 0.141(3) 0.026(6) Uiso 1 1 d
H13 H 0.595(2) 0.3784(18) 0.289(3) 0.034(7) Uiso 1 1 d
H14 H 0.435(2) 0.4280(15) 0.392(3) 0.019(6) Uiso 1 1 d
H15 H 0.254(2) 0.3549(15) 0.347(2) 0.020(6) Uiso 1 1 d
O1 O 0.17098(13) 0.14178(9) 0.10173(15) 0.0203(3) Uani 1 1 d
O2 O 0.04149(15) -0.08448(10) 0.17412(17) 0.0296(4) Uani 1 1 d
O3 O 0.40986(14) 0.04408(11) 0.3799(2) 0.0326(4) Uani 1 1 d
O4 O 0.11058(14) 0.06082(10) 0.57868(15) 0.0243(3) Uani 1 1 d

loop_
_atom_site_aniso_label
_atom_site_aniso_U_11
_atom_site_aniso_U_22
_atom_site_aniso_U_33
_atom_site_aniso_U_23
_atom_site_aniso_U_13
_atom_site_aniso_U_12
C1 0.0165(9) 0.0189(9) 0.0138(9) 0.0028(7) 0.0026(7) -0.0012(7)
C2 0.0160(9) 0.0156(9) 0.0165(9) 0.0005(7) 0.0035(7) 0.0003(7)
C3 0.0146(9) 0.0172(9) 0.0154(9) 0.0019(7) 0.0033(7) 0.0006(7)
C4 0.0145(9) 0.0158(9) 0.0164(9) 0.0037(7) 0.0033(7) 0.0018(7)
C5 0.0180(9) 0.0190(9) 0.0149(9) -0.0002(7) 0.0032(7) 0.0011(7)
C6 0.0158(9) 0.0232(10) 0.0248(10) -0.0016(8) 0.0053(8) -0.0023(8)
C7 0.0185(10) 0.0236(10) 0.0301(11) -0.0013(8) 0.0125(8) 0.0011(8)
C8 0.0241(11) 0.0241(10) 0.0235(11) -0.0066(8) 0.0103(9) 0.0005(8)
C9 0.0154(9) 0.0206(10) 0.0248(11) -0.0056(8) 0.0055(8) -0.0017(8)
C10 0.0167(9) 0.0185(9) 0.0147(8) 0.0045(7) 0.0027(7) -0.0020(7)
C11 0.0228(10) 0.0217(10) 0.0248(10) 0.0028(8) 0.0099(8) -0.0015(8)
C12 0.0201(10) 0.0284(11) 0.0341(12) 0.0079(9) 0.0122(9) -0.0004(9)
C13 0.0205(11) 0.0261(11) 0.0322(12) 0.0106(9) 0.0035(9) -0.0069(9)
C14 0.0271(11) 0.0204(10) 0.0261(11) 0.0013(9) 0.0034(9) -0.0061(9)
C15 0.0214(10) 0.0214(10) 0.0206(10) 0.0026(8) 0.0056(8) 0.0000(8)
C16 0.0204(10) 0.0225(10) 0.0177(9) -0.0001(8) 0.0087(8) 0.0000(8)
C17 0.0222(10) 0.0170(9) 0.0254(11) 0.0011(8) 0.0095(8) -0.0016(8)
C18 0.0140(9) 0.0169(9) 0.0202(10) -0.0008(7) 0.0016(7) -0.0003(7)
Cl1 0.0218(2) 0.0400(3) 0.0177(2) -0.0073(2) 0.00574(19) -0.0101(2)
Fe1 0.01351(13) 0.01564(14) 0.01447(14) -0.00083(10) 0.00501(10) -0.00072(10)
O1 0.0221(7) 0.0248(7) 0.0156(7) -0.0019(6) 0.0074(6) -0.0052(6)
O2 0.0352(9) 0.0257(8) 0.0300(9) -0.0088(7) 0.0113(7) -0.0104(7)
O3 0.0172(8) 0.0301(9) 0.0510(11) 0.0082(8) 0.0083(7) 0.0026(6)
O4 0.0250(8) 0.0319(8) 0.0165(7) 0.0034(6) 0.0054(6) 0.0008(6)

loop_
_atom_type_symbol
_atom_type_description
_atom_type_scat_dispersion_real
_atom_type_scat_dispersion_imag
_atom_type_scat_source
C C 0.0033 0.0016 'International Tables Vol C Tables 4.2.6.8 and 6.1.1.4'
H H 0.0000 0.0000 'International Tables Vol C Tables 4.2.6.8 and 6.1.1.4'
O O 0.0106 0.0060 'International Tables Vol C Tables 4.2.6.8 and 6.1.1.4'
Cl Cl 0.1484 0.1585 'International Tables Vol C Tables 4.2.6.8 and 6.1.1.4'
Fe Fe 0.3463 0.8444 'International Tables Vol C Tables 4.2.6.8 and 6.1.1.4'

loop_
_geom_angle_atom_site_label_1
_geom_angle_atom_site_label_2
_geom_angle_atom_site_label_3
_geom_angle
O1 C1 C2 114.63(17)
O1 C1 C10 119.70(16)
C2 C1 C10 125.64(17)
O1 C1 Fe1 68.56(10)
C2 C1 Fe1 69.19(11)
C10 C1 Fe1 130.12(13)
C1 C2 C3 115.48(17)
C1 C2 Fe1 70.64(11)
C3 C2 Fe1 71.48(11)
C1 C2 H2 119.9(13)
C3 C2 H2 124.4(13)
Fe1 C2 H2 122.8(13)
C2 C3 C4 123.73(17)
C2 C3 Fe1 68.51(11)
C4 C3 Fe1 122.15(13)
C2 C3 H3 117.7(14)
C4 C3 H3 114.3(14)
Fe1 C3 H3 99.3(14)
C5 C4 C9 116.61(17)
C5 C4 C3 121.24(17)
C9 C4 C3 122.13(17)
C6 C5 C4 122.42(18)
C6 C5 Cl1 117.63(15)
C4 C5 Cl1 119.93(15)
C7 C6 C5 119.41(19)
C7 C6 H6 122.5(14)
C5 C6 H6 118.1(14)
C8 C7 C6 119.82(19)
C8 C7 H7 119.8(16)
C6 C7 H7 120.4(16)
C7 C8 C9 120.30(19)
C7 C8 H8 119.0(15)
C9 C8 H8 120.6(15)
C8 C9 C4 121.44(19)
C8 C9 H9 118.4(13)
C4 C9 H9 120.1(13)
C15 C10 C11 119.28(18)
C15 C10 C1 122.54(18)
C11 C10 C1 118.17(18)
C12 C11 C10 120.4(2)
C12 C11 H11 121.8(14)
C10 C11 H11 117.8(14)
C13 C12 C11 120.0(2)
C13 C12 H12 122.1(15)
C11 C12 H12 118.0(15)
C12 C13 C14 120.1(2)
C12 C13 H13 120.5(16)
C14 C13 H13 119.4(16)
C13 C14 C15 120.3(2)
C13 C14 H14 122.3(14)
C15 C14 H14 117.4(14)
C14 C15 C10 119.92(19)
C14 C15 H15 119.2(14)
C10 C15 H15 120.9(14)
O2 C16 Fe1 179.0(2)
O3 C17 Fe1 179.56(19)
O4 C18 Fe1 177.84(18)
C18 Fe1 C17 90.76(9)
C18 Fe1 C16 95.36(9)
C17 Fe1 C16 102.63(9)
C18 Fe1 O1 163.63(7)
C17 Fe1 O1 92.63(8)
C16 Fe1 O1 99.51(7)
C18 Fe1 C2 95.93(8)
C17 Fe1 C2 120.66(8)
C16 Fe1 C2 134.94(8)
O1 Fe1 C2 68.63(7)
C18 Fe1 C1 126.76(8)
C17 Fe1 C1 91.74(8)
C16 Fe1 C1 135.46(8)
O1 Fe1 C1 37.15(6)
C2 Fe1 C1 40.16(7)
C18 Fe1 C3 94.01(8)
C17 Fe1 C3 160.49(8)
C16 Fe1 C3 95.76(8)
O1 Fe1 C3 77.79(7)
C2 Fe1 C3 40.02(7)
C1 Fe1 C3 70.31(7)
C1 O1 Fe1 74.29(10)

loop_
_geom_bond_atom_site_label_1
_geom_bond_atom_site_label_2
_geom_bond_distance
C1 O1 1.308(2)
C1 C2 1.425(3)
C1 C10 1.483(3)
C1 Fe1 2.0847(19)
C2 C3 1.427(3)
C2 Fe1 2.0654(19)
C2 H2 0.90(2)
C3 C4 1.476(3)
C3 Fe1 2.1048(19)
C3 H3 0.89(2)
C4 C5 1.397(3)
C4 C9 1.400(3)
C5 C6 1.388(3)
C5 Cl1 1.745(2)
C6 C7 1.383(3)
C6 H6 0.92(2)
C7 C8 1.381(3)
C7 H7 0.91(2)
C8 C9 1.389(3)
C8 H8 0.93(2)
C9 H9 0.93(2)
C10 C15 1.391(3)
C10 C11 1.395(3)
C11 C12 1.387(3)
C11 H11 0.92(2)
C12 C13 1.378(3)
C12 H12 0.96(2)
C13 C14 1.386(3)
C13 H13 0.94(3)
C14 C15 1.388(3)
C14 H14 0.95(2)
C15 H15 0.93(2)
C16 O2 1.131(2)
C16 Fe1 1.833(2)
C17 O3 1.136(3)
C17 Fe1 1.821(2)
C18 O4 1.142(2)
C18 Fe1 1.776(2)
Fe1 O1 2.0156(14)

loop_
_geom_torsion_atom_site_label_1
_geom_torsion_atom_site_label_2
_geom_torsion_atom_site_label_3
_geom_torsion_atom_site_label_4
_geom_torsion
O1 C1 C2 C3 -4.5(2)
C10 C1 C2 C3 177.56(17)
Fe1 C1 C2 C3 -57.29(15)
O1 C1 C2 Fe1 52.81(14)
C10 C1 C2 Fe1 -125.15(19)
C1 C2 C3 C4 171.97(17)
Fe1 C2 C3 C4 115.13(18)
C1 C2 C3 Fe1 56.85(15)
C2 C3 C4 C5 173.49(18)
Fe1 C3 C4 C5 -102.29(19)
C2 C3 C4 C9 -7.8(3)
Fe1 C3 C4 C9 76.4(2)
C9 C4 C5 C6 -0.1(3)
C3 C4 C5 C6 178.68(18)
C9 C4 C5 Cl1 -178.60(15)
C3 C4 C5 Cl1 0.2(3)
C4 C5 C6 C7 -0.2(3)
Cl1 C5 C6 C7 178.34(16)
C5 C6 C7 C8 0.2(3)
C6 C7 C8 C9 0.0(3)
C7 C8 C9 C4 -0.3(3)
C5 C4 C9 C8 0.4(3)
C3 C4 C9 C8 -178.40(19)
O1 C1 C10 C15 170.72(18)
C2 C1 C10 C15 -11.4(3)
Fe1 C1 C10 C15 -103.3(2)
O1 C1 C10 C11 -9.7(3)
C2 C1 C10 C11 168.16(19)
Fe1 C1 C10 C11 76.3(2)
C15 C10 C11 C12 0.9(3)
C1 C10 C11 C12 -178.68(19)
C10 C11 C12 C13 0.5(3)
C11 C12 C13 C14 -0.9(3)
C12 C13 C14 C15 0.1(3)
C13 C14 C15 C10 1.3(3)
C11 C10 C15 C14 -1.8(3)
C1 C10 C15 C14 177.78(18)
C1 C2 Fe1 C18 144.06(12)
C3 C2 Fe1 C18 -89.17(12)
C1 C2 Fe1 C17 49.64(14)
C3 C2 Fe1 C17 176.41(12)
C1 C2 Fe1 C16 -112.27(13)
C3 C2 Fe1 C16 14.51(16)
C1 C2 Fe1 O1 -30.30(10)
C3 C2 Fe1 O1 96.48(12)
C3 C2 Fe1 C1 126.77(16)
C1 C2 Fe1 C3 -126.77(16)
O1 C1 Fe1 C18 -175.70(11)
C2 C1 Fe1 C18 -46.77(15)
C10 C1 Fe1 C18 72.9(2)
O1 C1 Fe1 C17 92.05(12)
C2 C1 Fe1 C17 -139.02(12)
C10 C1 Fe1 C17 -19.36(18)
O1 C1 Fe1 C16 -17.99(16)
C2 C1 Fe1 C16 110.93(14)
C10 C1 Fe1 C16 -129.41(17)
C2 C1 Fe1 O1 128.93(16)
C10 C1 Fe1 O1 -111.4(2)
O1 C1 Fe1 C2 -128.93(16)
C10 C1 Fe1 C2 119.7(2)
O1 C1 Fe1 C3 -95.76(11)
C2 C1 Fe1 C3 33.17(11)
C10 C1 Fe1 C3 152.82(19)
C2 C3 Fe1 C18 94.46(12)
C4 C3 Fe1 C18 -22.76(16)
C2 C3 Fe1 C17 -9.3(3)
C4 C3 Fe1 C17 -126.5(3)
C2 C3 Fe1 C16 -169.74(12)
C4 C3 Fe1 C16 73.04(16)
C2 C3 Fe1 O1 -71.22(11)
C4 C3 Fe1 O1 171.56(16)
C4 C3 Fe1 C2 -117.2(2)
C2 C3 Fe1 C1 -33.28(11)
C4 C3 Fe1 C1 -150.50(17)
C2 C1 O1 Fe1 -53.13(14)
C10 C1 O1 Fe1 124.96(17)
C18 Fe1 O1 C1 12.3(3)
C17 Fe1 O1 C1 -89.42(12)
C16 Fe1 O1 C1 167.31(12)
C2 Fe1 O1 C1 32.60(11)
C3 Fe1 O1 C1 73.42(11)
